data_4105156
loop_
_publ_author_name
'Yoshiyuki Misumi'
'Hidetake Seino'
'Yasushi Mizobe'

_publ_contact_author_email ymizobe@iis.u-tokyo.ac.jp
_publ_contact_author_fax +81-3-5452-6361
_publ_contact_author_name 'Yasushi MIZOBE'
_publ_contact_author_phone +81-3-5452-6360
_publ_section_title
;
 Heterolytic Cleavage of Hydrogen Molecule by Rhodium Thiolate Complexes
 That Catalyze Chemoselective Hydrogenation of Imines under Ambient
 Conditions
;
_journal_name_full 'Journal of the American Chemical Society'
_journal_page_first 14636
_journal_page_last 14637
_journal_paper_doi 10.1021/ja905835u
_journal_volume 131
_journal_year 2009
_chemical_formula_moiety 'C31 H47 B N7 O2 Rh S '
_chemical_formula_sum 'C31 H47 B N7 O2 Rh S'
_chemical_formula_weight 695.53
_space_group_IT_number 14
_symmetry_cell_setting monoclinic
_symmetry_Int_Tables_number 14
_symmetry_space_group_name_Hall '-P 2ybc'
_symmetry_space_group_name_H-M 'P 1 21/c 1'
_audit_creation_date 2007-10-01
_audit_creation_method 'by CrystalStructure 3.8.0'
_cell_angle_alpha 90.0000
_cell_angle_beta 101.5395(11)
_cell_angle_gamma 90.0000
_cell_formula_units_Z 4
_cell_length_a 8.235(2)
_cell_length_b 26.588(6)
_cell_length_c 15.749(4)
_cell_measurement_reflns_used 7441
_cell_measurement_temperature 113.1
_cell_measurement_theta_max 27.9
_cell_measurement_theta_min 3.0
_cell_volume 3378.6(14)
_computing_cell_refinement CrystalClear
_computing_data_collection CrystalClear
_computing_data_reduction CrystalStructure
_computing_publication_material 'CrystalStructure 3.8.0'
_computing_structure_refinement CRYSTALS
_computing_structure_solution 'DIRDIF99 (PATTY)'
_diffrn_ambient_temperature 113.1
_diffrn_detector_area_resol_mean 7.31
_diffrn_measured_fraction_theta_full 0.992
_diffrn_measured_fraction_theta_max 0.992
_diffrn_measurement_device_type 'Rigaku Mercury'
_diffrn_measurement_method \w
_diffrn_radiation_type 'Mo K\a'
_diffrn_radiation_wavelength 0.71070
_diffrn_reflns_av_R_equivalents 0.042
_diffrn_reflns_limit_h_max 10
_diffrn_reflns_limit_h_min -10
_diffrn_reflns_limit_k_max 34
_diffrn_reflns_limit_k_min -34
_diffrn_reflns_limit_l_max 20
_diffrn_reflns_limit_l_min -20
_diffrn_reflns_number 38987
_diffrn_reflns_theta_full 27.88
_diffrn_reflns_theta_max 27.88
_exptl_absorpt_coefficient_mu 0.605
_exptl_absorpt_correction_T_max 0.970
_exptl_absorpt_correction_T_min 0.799
_exptl_absorpt_correction_type multi-scan
_exptl_absorpt_process_details 'Jacobson, R. (1998) Private communication'
_exptl_crystal_colour lemonyellow
_exptl_crystal_density_diffrn 1.367
_exptl_crystal_description platelet
_exptl_crystal_F_000 1456.00
_exptl_crystal_size_max 0.30
_exptl_crystal_size_mid 0.10
_exptl_crystal_size_min 0.05
_refine_diff_density_max 2.05
_refine_diff_density_min -0.84
_refine_ls_extinction_method none
_refine_ls_goodness_of_fit_ref 1.047
_refine_ls_hydrogen_treatment refall
_refine_ls_number_parameters 585
_refine_ls_number_reflns 7992
_refine_ls_R_factor_gt 0.0341
_refine_ls_shift/su_max 0.0000
_refine_ls_structure_factor_coef Fsqd
_refine_ls_weighting_details 'w = 1/[0.0010Fo^2^ + 0.2500\s(Fo^2^) + 0.0200]/(4Fo^2^)'
_refine_ls_weighting_scheme calc
_refine_ls_wR_factor_ref 0.1145
_reflns_number_gt 5078
_reflns_number_total 7992
_reflns_threshold_expression F^2^>2.0\s(F^2^)
_cod_data_source_file ja905835u_si_002.cif
_cod_data_source_block '__[Tp*RhH(SPh)(MeCN)]-2THF'
_cod_original_cell_volume 3378.5(14)
_cod_original_formula_sum 'C31 H47 B N7 O2 Rh S '
_cod_database_code 4105156

loop_
_symmetry_equiv_pos_site_id
_symmetry_equiv_pos_as_xyz
1 +X,+Y,+Z
2 -X,1/2+Y,1/2-Z
3 -X,-Y,-Z
4 +X,1/2-Y,1/2+Z

loop_
_atom_site_label
_atom_site_type_symbol
_atom_site_fract_x
_atom_site_fract_y
_atom_site_fract_z
_atom_site_U_iso_or_equiv
_atom_site_adp_type
_atom_site_occupancy
_atom_site_symmetry_multiplicity
_atom_site_calc_flag
_atom_site_refinement_flags
Rh(1) Rh 0.49195(3) 0.224250(10) 0.337470(10) 0.01314(5) Uani 1.00 1 d .
S(1) S 0.44145(9) 0.29578(3) 0.41421(5) 0.01819(17) Uani 1.00 1 d .
O(1) O 0.0810(4) 0.05205(10) 0.11479(18) 0.0455(8) Uani 1.00 1 d .
O(2) O 0.1272(7) 0.3990(2) 0.1691(4) 0.0449(16) Uani 0.55 1 d P
O(3) O 0.2090(10) 0.4175(3) 0.1526(4) 0.047(2) Uani 0.45 1 d P
N(1) N 0.4774(3) 0.11366(9) 0.31054(15) 0.0158(5) Uani 1.00 1 d .
N(2) N 0.5295(2) 0.15700(9) 0.27700(15) 0.0147(5) Uani 1.00 1 d .
N(3) N 0.2468(2) 0.14649(9) 0.37959(15) 0.0156(5) Uani 1.00 1 d .
N(4) N 0.2481(2) 0.19447(9) 0.34895(15) 0.0155(5) Uani 1.00 1 d .
N(5) N 0.5419(3) 0.14263(9) 0.46465(15) 0.0166(6) Uani 1.00 1 d .
N(6) N 0.5991(2) 0.18947(9) 0.44827(15) 0.0163(5) Uani 1.00 1 d .
N(7) N 0.3977(3) 0.25704(10) 0.22337(16) 0.0168(6) Uani 1.00 1 d .
C(1) C 0.5932(3) 0.14415(11) 0.20881(18) 0.0164(6) Uani 1.00 1 d .
C(2) C 0.5813(3) 0.09190(12) 0.1975(2) 0.0197(7) Uani 1.00 1 d .
C(3) C 0.5083(3) 0.07390(11) 0.26278(19) 0.0182(7) Uani 1.00 1 d .
C(4) C 0.6626(4) 0.18201(13) 0.1557(2) 0.0204(7) Uani 1.00 1 d .
C(5) C 0.4641(4) 0.02149(12) 0.2819(2) 0.0257(8) Uani 1.00 1 d .
C(6) C 0.0909(3) 0.21097(12) 0.33443(19) 0.0191(7) Uani 1.00 1 d .
C(7) C -0.0119(3) 0.17263(13) 0.3564(2) 0.0215(7) Uani 1.00 1 d .
C(8) C 0.0901(3) 0.13296(12) 0.38504(18) 0.0187(7) Uani 1.00 1 d .
C(9) C 0.0417(4) 0.26157(14) 0.2986(2) 0.0247(8) Uani 1.00 1 d .
C(10) C 0.0476(4) 0.08268(14) 0.4168(2) 0.0293(9) Uani 1.00 1 d .
C(11) C 0.7271(3) 0.20040(12) 0.51343(18) 0.0182(7) Uani 1.00 1 d .
C(12) C 0.7494(4) 0.16076(13) 0.5730(2) 0.0243(8) Uani 1.00 1 d .
C(13) C 0.6316(4) 0.12479(13) 0.5404(2) 0.0239(8) Uani 1.00 1 d .
C(14) C 0.8286(3) 0.24698(13) 0.5141(2) 0.0204(7) Uani 1.00 1 d .
C(15) C 0.5979(5) 0.07556(16) 0.5778(2) 0.0347(10) Uani 1.00 1 d .
C(16) C 0.5666(3) 0.34743(11) 0.39839(19) 0.0187(7) Uani 1.00 1 d .
C(17) C 0.6644(4) 0.35001(13) 0.3354(2) 0.0239(8) Uani 1.00 1 d .
C(18) C 0.7558(4) 0.39360(14) 0.3273(2) 0.0279(8) Uani 1.00 1 d .
C(19) C 0.7532(4) 0.43453(14) 0.3804(2) 0.0313(9) Uani 1.00 1 d .
C(20) C 0.6566(4) 0.43193(13) 0.4439(2) 0.0310(9) Uani 1.00 1 d .
C(21) C 0.5660(4) 0.38913(13) 0.4528(2) 0.0251(8) Uani 1.00 1 d .
C(22) C 0.3461(3) 0.27376(12) 0.1574(2) 0.0194(7) Uani 1.00 1 d .
C(23) C 0.2819(5) 0.29610(18) 0.0728(2) 0.0337(10) Uani 1.00 1 d .
C(24) C 0.0605(5) 0.09385(15) 0.1678(2) 0.0329(10) Uani 1.00 1 d .
C(25) C 0.1230(4) 0.13966(15) 0.1282(2) 0.0337(9) Uani 1.00 1 d .
C(26) C 0.1035(5) 0.12426(16) 0.0329(2) 0.0379(10) Uani 1.00 1 d .
C(27) C 0.1421(5) 0.06871(16) 0.0410(2) 0.0371(10) Uani 1.00 1 d .
C(28) C 0.2529(7) 0.3981(2) 0.2415(3) 0.0595(15) Uani 1.00 1 d .
C(29) C 0.1991(5) 0.4352(2) 0.3020(2) 0.0444(12) Uani 1.00 1 d .
C(30) C 0.0972(5) 0.47378(16) 0.2420(2) 0.0357(10) Uani 1.00 1 d .
C(31) C 0.0856(6) 0.45122(18) 0.1530(2) 0.0462(12) Uani 1.00 1 d .
B(1) B 0.4093(4) 0.11569(13) 0.3958(2) 0.0170(7) Uani 1.00 1 d .
H(1) H 0.380(3) 0.0770(12) 0.4168(19) 0.014(7) Uiso 1.00 1 c .
H(2) H 0.611(5) 0.0740(16) 0.153(2) 0.044(11) Uiso 1.00 1 c .
H(3) H 0.698(4) 0.2130(15) 0.184(2) 0.030(10) Uiso 1.00 1 c .
H(4) H 0.749(5) 0.1697(15) 0.132(2) 0.040(11) Uiso 1.00 1 c .
H(5) H 0.574(4) 0.1941(14) 0.103(2) 0.028(9) Uiso 1.00 1 c .
H(6) H 0.524(5) 0.0130(16) 0.333(2) 0.040(11) Uiso 1.00 1 c .
H(7) H 0.347(5) 0.0185(14) 0.281(2) 0.032(10) Uiso 1.00 1 c .
H(8) H 0.494(4) -0.0012(14) 0.240(2) 0.025(9) Uiso 1.00 1 c .
H(9) H -0.125(4) 0.1744(14) 0.349(2) 0.035(10) Uiso 1.00 1 c .
H(10) H -0.049(6) 0.2672(16) 0.307(3) 0.046(13) Uiso 1.00 1 c .
H(11) H 0.124(5) 0.2851(15) 0.309(2) 0.037(11) Uiso 1.00 1 c .
H(12) H 0.013(5) 0.2595(16) 0.234(2) 0.045(12) Uiso 1.00 1 c .
H(13) H 0.106(5) 0.0756(15) 0.473(2) 0.037(11) Uiso 1.00 1 c .
H(14) H -0.070(5) 0.0829(15) 0.415(2) 0.042(11) Uiso 1.00 1 c .
H(15) H 0.086(5) 0.0564(16) 0.387(2) 0.044(12) Uiso 1.00 1 c .
H(16) H 0.824(5) 0.1565(17) 0.623(2) 0.050(12) Uiso 1.00 1 c .
H(17) H 0.894(4) 0.2494(14) 0.565(2) 0.030(9) Uiso 1.00 1 c .
H(18) H 0.906(4) 0.2469(13) 0.474(2) 0.021(8) Uiso 1.00 1 c .
H(19) H 0.769(4) 0.2753(13) 0.503(2) 0.021(9) Uiso 1.00 1 c .
H(20) H 0.485(5) 0.0723(16) 0.581(2) 0.045(12) Uiso 1.00 1 c .
H(21) H 0.610(5) 0.0520(16) 0.540(2) 0.039(12) Uiso 1.00 1 c .
H(22) H 0.664(6) 0.0753(18) 0.636(3) 0.066(15) Uiso 1.00 1 c .
H(23) H 0.671(4) 0.3248(15) 0.299(2) 0.033(10) Uiso 1.00 1 c .
H(24) H 0.825(4) 0.3947(14) 0.283(2) 0.031(10) Uiso 1.00 1 c .
H(25) H 0.817(4) 0.4645(14) 0.376(2) 0.026(9) Uiso 1.00 1 c .
H(26) H 0.645(4) 0.4600(15) 0.480(2) 0.034(10) Uiso 1.00 1 c .
H(27) H 0.499(5) 0.3886(16) 0.490(2) 0.046(12) Uiso 1.00 1 c .
H(28) H 0.232(7) 0.269(2) 0.034(3) 0.075(17) Uiso 1.00 1 c .
H(29) H 0.349(8) 0.308(2) 0.051(3) 0.09(2) Uiso 1.00 1 c .
H(30) H 0.194(7) 0.315(2) 0.072(3) 0.069(16) Uiso 1.00 1 c .
H(31) H 0.658(5) 0.2441(16) 0.331(2) 0.044(11) Uiso 1.00 1 c .
H(32) H 0.118(6) 0.0848(18) 0.229(3) 0.063(14) Uiso 1.00 1 c .
H(33) H -0.047(4) 0.0970(14) 0.165(2) 0.026(9) Uiso 1.00 1 c .
H(34) H 0.244(5) 0.1452(16) 0.152(2) 0.045(12) Uiso 1.00 1 c .
H(35) H 0.062(6) 0.1686(18) 0.138(3) 0.059(14) Uiso 1.00 1 c .
H(36) H 0.171(5) 0.1438(18) 0.004(2) 0.057(14) Uiso 1.00 1 c .
H(37) H -0.022(6) 0.1284(17) 0.002(2) 0.054(13) Uiso 1.00 1 c .
H(38) H 0.275(5) 0.0626(15) 0.053(2) 0.038(10) Uiso 1.00 1 c .
H(39) H 0.094(5) 0.0510(18) -0.007(3) 0.054(13) Uiso 1.00 1 c .
H(40) H 0.267(6) 0.368(2) 0.263(3) 0.060(15) Uiso 1.00 1 c .
H(41) H 0.387(9) 0.411(2) 0.230(4) 0.12(2) Uiso 1.00 1 c .
H(42) H 0.137(6) 0.422(2) 0.337(3) 0.072(16) Uiso 1.00 1 c .
H(43) H 0.286(6) 0.4508(19) 0.339(3) 0.063(15) Uiso 1.00 1 c .
H(44) H 0.000(4) 0.4815(14) 0.256(2) 0.032(10) Uiso 1.00 1 c .
H(45) H 0.155(5) 0.5069(16) 0.244(2) 0.038(11) Uiso 1.00 1 c .
H(46) H -0.007(6) 0.452(2) 0.122(3) 0.074(18) Uiso 1.00 1 c .
H(47) H 0.171(7) 0.476(2) 0.129(3) 0.089(19) Uiso 1.00 1 c .

loop_
_atom_site_aniso_label
_atom_site_aniso_U_11
_atom_site_aniso_U_22
_atom_site_aniso_U_33
_atom_site_aniso_U_12
_atom_site_aniso_U_13
_atom_site_aniso_U_23
Rh(1) 0.01296(12) 0.01454(12) 0.01200(12) -0.00085(8) 0.00268(8) 0.00079(8)
S(1) 0.0186(3) 0.0171(3) 0.0197(3) -0.0010(2) 0.0059(2) -0.0023(2)
O(1) 0.079(2) 0.0253(14) 0.0380(15) 0.0050(14) 0.0262(14) 0.0011(11)
O(2) 0.048(3) 0.028(2) 0.050(3) 0.005(2) -0.014(2) -0.008(2)
O(3) 0.053(4) 0.057(5) 0.033(3) 0.023(3) 0.008(3) -0.006(3)
N(1) 0.0174(11) 0.0173(12) 0.0126(10) -0.0002(9) 0.0024(9) -0.0008(9)
N(2) 0.0136(11) 0.0163(12) 0.0148(11) 0.0007(9) 0.0042(8) 0.0017(9)
N(3) 0.0152(11) 0.0160(12) 0.0167(11) -0.0018(9) 0.0057(9) 0.0023(9)
N(4) 0.0134(11) 0.0172(12) 0.0164(11) -0.0019(9) 0.0042(9) -0.0003(9)
N(5) 0.0174(12) 0.0193(12) 0.0131(11) -0.0009(9) 0.0033(9) 0.0025(9)
N(6) 0.0156(11) 0.0195(12) 0.0143(11) -0.0011(9) 0.0043(9) -0.0041(9)
N(7) 0.0162(11) 0.0167(12) 0.0176(12) 0.0007(9) 0.0039(9) 0.0016(9)
C(1) 0.0140(13) 0.0204(14) 0.0149(13) 0.0016(11) 0.0029(10) 0.0013(11)
C(2) 0.0199(14) 0.0210(15) 0.0196(14) 0.0013(12) 0.0072(11) -0.0037(12)
C(3) 0.0157(13) 0.0175(14) 0.0213(14) 0.0021(11) 0.0030(11) -0.0002(11)
C(4) 0.0216(15) 0.0241(16) 0.0169(14) 0.0007(12) 0.0076(12) 0.0019(12)
C(5) 0.0316(18) 0.0163(15) 0.0303(18) -0.0010(13) 0.0085(15) -0.0017(13)
C(6) 0.0151(13) 0.0250(16) 0.0176(14) -0.0010(11) 0.0043(11) -0.0022(11)
C(7) 0.0136(13) 0.0309(17) 0.0209(14) -0.0029(12) 0.0052(11) -0.0044(12)
C(8) 0.0179(14) 0.0239(15) 0.0156(13) -0.0036(11) 0.0064(11) -0.0041(11)
C(9) 0.0140(15) 0.0297(18) 0.0300(18) 0.0034(13) 0.0039(13) 0.0062(14)
C(10) 0.0243(17) 0.0290(19) 0.037(2) -0.0068(14) 0.0111(15) 0.0033(15)
C(11) 0.0163(13) 0.0234(16) 0.0150(13) 0.0016(11) 0.0033(10) -0.0017(11)
C(12) 0.0241(16) 0.0294(18) 0.0157(14) -0.0025(13) -0.0047(12) 0.0043(12)
C(13) 0.0261(16) 0.0256(17) 0.0191(14) -0.0002(13) 0.0025(12) 0.0025(12)
C(14) 0.0153(14) 0.0257(17) 0.0182(15) -0.0004(12) -0.0014(11) -0.0013(12)
C(15) 0.040(2) 0.035(2) 0.0249(18) -0.0068(17) -0.0027(16) 0.0126(16)
C(16) 0.0196(14) 0.0174(14) 0.0171(13) -0.0007(11) -0.0010(11) 0.0004(11)
C(17) 0.0272(16) 0.0223(16) 0.0213(15) -0.0022(13) 0.0024(12) -0.0010(13)
C(18) 0.0242(16) 0.0293(18) 0.0282(17) -0.0042(13) 0.0001(13) 0.0067(14)
C(19) 0.0327(18) 0.0230(17) 0.0327(18) -0.0087(14) -0.0064(14) 0.0067(14)
C(20) 0.0368(19) 0.0205(17) 0.0316(18) -0.0029(14) -0.0029(15) -0.0040(14)
C(21) 0.0261(16) 0.0212(16) 0.0263(16) 0.0003(13) 0.0011(13) -0.0002(13)
C(22) 0.0169(14) 0.0203(15) 0.0221(15) 0.0003(11) 0.0064(11) -0.0001(12)
C(23) 0.031(2) 0.050(2) 0.0191(16) 0.0049(18) 0.0020(14) 0.0136(16)
C(24) 0.0327(19) 0.031(2) 0.037(2) 0.0081(16) 0.0122(16) -0.0026(15)
C(25) 0.0246(18) 0.0283(19) 0.045(2) 0.0014(15) -0.0003(15) -0.0038(16)
C(26) 0.042(2) 0.037(2) 0.0335(19) -0.0039(18) 0.0053(17) 0.0075(16)
C(27) 0.047(2) 0.037(2) 0.0295(19) 0.0002(18) 0.0127(17) -0.0025(16)
C(28) 0.076(3) 0.046(2) 0.052(2) 0.021(2) 0.002(2) 0.015(2)
C(29) 0.038(2) 0.063(3) 0.029(2) -0.002(2) 0.0015(17) 0.013(2)
C(30) 0.037(2) 0.038(2) 0.036(2) 0.0023(17) 0.0146(16) -0.0041(16)
C(31) 0.054(2) 0.041(2) 0.037(2) 0.021(2) -0.005(2) -0.0039(18)
B(1) 0.0179(15) 0.0169(16) 0.0170(15) -0.0018(12) 0.0055(12) 0.0006(12)

loop_
_atom_type_symbol
_atom_type_description
_atom_type_scat_dispersion_real
_atom_type_scat_dispersion_imag
_atom_type_scat_source
C C 0.003 0.002
;
International Tables for Crystallography
(1992, Vol. C, Tables 4.2.6.8 and 6.1.1.4)
;
H H 0.000 0.000
;
International Tables for Crystallography
(1992, Vol. C, Table 6.1.1.4)
;
N N 0.006 0.003
;
International Tables for Crystallography
(1992, Vol. C, Tables 4.2.6.8 and 6.1.1.4)
;
O O 0.011 0.006
;
International Tables for Crystallography
(1992, Vol. C, Tables 4.2.6.8 and 6.1.1.4)
;
B B 0.001 0.001
;
International Tables for Crystallography
(1992, Vol. C, Tables 4.2.6.8 and 6.1.1.4)
;
S S 0.125 0.123
;
International Tables for Crystallography
(1992, Vol. C, Tables 4.2.6.8 and 6.1.1.4)
;
Rh Rh -1.118 0.919
;
International Tables for Crystallography
(1992, Vol. C, Tables 4.2.6.8 and 6.1.1.4)
;

loop_
_geom_angle_atom_site_label_1
_geom_angle_atom_site_label_2
_geom_angle_atom_site_label_3
_geom_angle
_geom_angle_publ_flag
S(1) Rh(1) N(2) 175.14(7) yes
S(1) Rh(1) N(4) 89.46(6) yes
S(1) Rh(1) N(6) 91.03(7) yes
S(1) Rh(1) N(7) 91.86(7) yes
N(2) Rh(1) N(4) 87.13(9) yes
N(2) Rh(1) N(6) 85.55(9) yes
N(2) Rh(1) N(7) 91.71(9) yes
N(4) Rh(1) N(6) 90.70(9) yes
N(4) Rh(1) N(7) 91.94(9) yes
N(6) Rh(1) N(7) 176.10(10) yes
Rh(1) S(1) C(16) 113.04(11) yes
C(24) O(1) C(27) 109.8(3) yes
C(28) O(2) C(31) 106.0(4) yes
C(28) O(3) C(31) 105.6(6) yes
N(2) N(1) C(3) 109.5(2) yes
N(2) N(1) B(1) 119.8(2) yes
C(3) N(1) B(1) 130.4(2) yes
Rh(1) N(2) N(1) 117.36(18) yes
Rh(1) N(2) C(1) 135.2(2) yes
N(1) N(2) C(1) 107.4(2) yes
N(4) N(3) C(8) 110.2(2) yes
N(4) N(3) B(1) 119.1(2) yes
C(8) N(3) B(1) 130.6(2) yes
Rh(1) N(4) N(3) 115.96(16) yes
Rh(1) N(4) C(6) 137.2(2) yes
N(3) N(4) C(6) 106.9(2) yes
N(6) N(5) C(13) 109.6(2) yes
N(6) N(5) B(1) 120.5(2) yes
C(13) N(5) B(1) 129.5(2) yes
Rh(1) N(6) N(5) 118.13(15) yes
Rh(1) N(6) C(11) 134.5(2) yes
N(5) N(6) C(11) 107.3(2) yes
Rh(1) N(7) C(22) 177.1(2) yes
N(2) C(1) C(2) 109.2(2) yes
N(2) C(1) C(4) 122.4(2) yes
C(2) C(1) C(4) 128.4(2) yes
C(1) C(2) C(3) 106.2(2) yes
N(1) C(3) C(2) 107.6(2) yes
N(1) C(3) C(5) 122.6(2) yes
C(2) C(3) C(5) 129.7(3) yes
N(4) C(6) C(7) 109.1(2) yes
N(4) C(6) C(9) 122.8(2) yes
C(7) C(6) C(9) 128.1(2) yes
C(6) C(7) C(8) 106.2(2) yes
N(3) C(8) C(7) 107.7(2) yes
N(3) C(8) C(10) 123.2(2) yes
C(7) C(8) C(10) 129.1(2) yes
N(6) C(11) C(12) 109.0(2) yes
N(6) C(11) C(14) 122.4(2) yes
C(12) C(11) C(14) 128.4(2) yes
C(11) C(12) C(13) 106.4(2) yes
N(5) C(13) C(12) 107.6(2) yes
N(5) C(13) C(15) 123.1(2) yes
C(12) C(13) C(15) 129.4(2) yes
S(1) C(16) C(17) 125.0(2) yes
S(1) C(16) C(21) 117.1(2) yes
C(17) C(16) C(21) 117.9(2) yes
C(16) C(17) C(18) 120.1(3) yes
C(17) C(18) C(19) 121.7(3) yes
C(18) C(19) C(20) 118.4(3) yes
C(19) C(20) C(21) 120.6(3) yes
C(16) C(21) C(20) 121.4(3) yes
N(7) C(22) C(23) 178.9(3) yes
O(1) C(24) C(25) 107.4(3) yes
C(24) C(25) C(26) 102.2(3) yes
C(25) C(26) C(27) 101.5(3) yes
O(1) C(27) C(26) 105.7(3) yes
O(2) C(28) C(29) 104.2(4) yes
O(3) C(28) C(29) 109.1(5) yes
C(28) C(29) C(30) 104.1(3) yes
C(29) C(30) C(31) 103.5(3) yes
O(2) C(31) C(30) 104.5(3) yes
O(3) C(31) C(30) 111.0(4) yes
N(1) B(1) N(3) 109.0(2) yes
N(1) B(1) N(5) 107.1(2) yes
N(3) B(1) N(5) 109.6(2) yes
S(1) Rh(1) H(31) 90.5(16) no
N(2) Rh(1) H(31) 92.9(16) no
N(4) Rh(1) H(31) 179.2(16) no
N(6) Rh(1) H(31) 88.5(15) no
N(7) Rh(1) H(31) 88.9(15) no
C(1) C(2) H(2) 126(2) no
C(3) C(2) H(2) 127(2) no
C(1) C(4) H(3) 116(2) no
C(1) C(4) H(4) 113(2) no
C(1) C(4) H(5) 112(2) no
H(3) C(4) H(4) 107(3) no
H(3) C(4) H(5) 102(2) no
H(4) C(4) H(5) 105(3) no
C(3) C(5) H(6) 108(2) no
C(3) C(5) H(7) 111(2) no
C(3) C(5) H(8) 110(2) no
H(6) C(5) H(7) 112(3) no
H(6) C(5) H(8) 107(3) no
H(7) C(5) H(8) 109(3) no
C(6) C(7) H(9) 125(2) no
C(8) C(7) H(9) 128(2) no
C(6) C(9) H(10) 107(3) no
C(6) C(9) H(11) 115(2) no
C(6) C(9) H(12) 109(2) no
H(10) C(9) H(11) 122(4) no
H(10) C(9) H(12) 99(4) no
H(11) C(9) H(12) 103(3) no
C(8) C(10) H(13) 113(2) no
C(8) C(10) H(14) 106(2) no
C(8) C(10) H(15) 112(2) no
H(13) C(10) H(14) 111(3) no
H(13) C(10) H(15) 99(3) no
H(14) C(10) H(15) 115(3) no
C(11) C(12) H(16) 131(2) no
C(13) C(12) H(16) 122(2) no
C(11) C(14) H(17) 108(2) no
C(11) C(14) H(18) 115(2) no
C(11) C(14) H(19) 114(2) no
H(17) C(14) H(18) 103(3) no
H(17) C(14) H(19) 109(3) no
H(18) C(14) H(19) 106(3) no
C(13) C(15) H(20) 111(2) no
C(13) C(15) H(21) 107(3) no
C(13) C(15) H(22) 106(3) no
H(20) C(15) H(21) 102(3) no
H(20) C(15) H(22) 109(4) no
H(21) C(15) H(22) 121(4) no
C(16) C(17) H(23) 123(2) no
C(18) C(17) H(23) 117(2) no
C(17) C(18) H(24) 119(2) no
C(19) C(18) H(24) 119(2) no
C(18) C(19) H(25) 122(2) no
C(20) C(19) H(25) 119(2) no
C(19) C(20) H(26) 122(2) no
C(21) C(20) H(26) 118(2) no
C(16) C(21) H(27) 118(2) no
C(20) C(21) H(27) 120(2) no
C(22) C(23) H(28) 107(3) no
C(22) C(23) H(29) 114(4) no
C(22) C(23) H(30) 113(3) no
H(28) C(23) H(29) 106(6) no
H(28) C(23) H(30) 99(4) no
H(29) C(23) H(30) 115(5) no
O(1) C(24) H(32) 106(2) no
O(1) C(24) H(33) 106(2) no
C(25) C(24) H(32) 117(2) no
C(25) C(24) H(33) 109(2) no
H(32) C(24) H(33) 111(3) no
C(24) C(25) H(34) 111(2) no
C(24) C(25) H(35) 111(3) no
C(26) C(25) H(34) 108(2) no
C(26) C(25) H(35) 115(2) no
H(34) C(25) H(35) 110(3) no
C(25) C(26) H(36) 112(2) no
C(25) C(26) H(37) 109(2) no
C(27) C(26) H(36) 117(3) no
C(27) C(26) H(37) 108(2) no
H(36) C(26) H(37) 109(3) no
O(1) C(27) H(38) 109(2) no
O(1) C(27) H(39) 111(3) no
C(26) C(27) H(38) 110(2) no
C(26) C(27) H(39) 113(3) no
H(38) C(27) H(39) 109(3) no
O(2) C(28) H(40) 111(3) no
O(2) C(28) H(41) 115(3) no
O(3) C(28) H(40) 134(3) no
O(3) C(28) H(41) 79(3) no
C(29) C(28) H(40) 113(3) no
C(29) C(28) H(41) 108(3) no
H(40) C(28) H(41) 106(4) no
C(28) C(29) H(42) 114(3) no
C(28) C(29) H(43) 114(3) no
C(30) C(29) H(42) 110(3) no
C(30) C(29) H(43) 110(3) no
H(42) C(29) H(43) 105(4) no
C(29) C(30) H(44) 114(2) no
C(29) C(30) H(45) 112(2) no
C(31) C(30) H(44) 115(2) no
C(31) C(30) H(45) 109(2) no
H(44) C(30) H(45) 103(3) no
O(2) C(31) H(46) 106(4) no
O(2) C(31) H(47) 120(3) no
O(3) C(31) H(46) 128(4) no
O(3) C(31) H(47) 82(3) no
C(30) C(31) H(46) 115(4) no
C(30) C(31) H(47) 99(3) no
H(46) C(31) H(47) 112(5) no
N(1) B(1) H(1) 111.0(17) no
N(3) B(1) H(1) 107.8(16) no
N(5) B(1) H(1) 112.3(14) no

loop_
_geom_bond_atom_site_label_1
_geom_bond_atom_site_label_2
_geom_bond_distance
_geom_bond_publ_flag
Rh(1) S(1) 2.3349(8) yes
Rh(1) N(2) 2.078(2) yes
Rh(1) N(4) 2.199(2) yes
Rh(1) N(6) 2.015(2) yes
Rh(1) N(7) 2.008(2) yes
S(1) C(16) 1.764(3) yes
O(1) C(24) 1.420(4) yes
O(1) C(27) 1.426(5) yes
O(2) C(28) 1.378(7) yes
O(2) C(31) 1.441(7) yes
O(3) C(28) 1.468(8) yes
O(3) C(31) 1.357(9) yes
N(1) N(2) 1.372(3) yes
N(1) C(3) 1.351(3) yes
N(1) B(1) 1.556(4) yes
N(2) C(1) 1.331(3) yes
N(3) N(4) 1.365(3) yes
N(3) C(8) 1.358(3) yes
N(3) B(1) 1.546(4) yes
N(4) C(6) 1.343(3) yes
N(5) N(6) 1.374(3) yes
N(5) C(13) 1.357(3) yes
N(5) B(1) 1.552(3) yes
N(6) C(11) 1.348(3) yes
N(7) C(22) 1.131(3) yes
C(1) C(2) 1.402(4) yes
C(1) C(4) 1.493(4) yes
C(2) C(3) 1.377(4) yes
C(3) C(5) 1.486(4) yes
C(6) C(7) 1.411(4) yes
C(6) C(9) 1.484(4) yes
C(7) C(8) 1.368(4) yes
C(8) C(10) 1.493(4) yes
C(11) C(12) 1.399(4) yes
C(11) C(14) 1.493(4) yes
C(12) C(13) 1.386(4) yes
C(13) C(15) 1.484(5) yes
C(16) C(17) 1.399(4) yes
C(16) C(21) 1.402(4) yes
C(17) C(18) 1.402(5) yes
C(18) C(19) 1.375(5) yes
C(19) C(20) 1.398(5) yes
C(20) C(21) 1.383(5) yes
C(22) C(23) 1.458(4) yes
C(24) C(25) 1.505(5) yes
C(25) C(26) 1.532(5) yes
C(26) C(27) 1.511(6) yes
C(28) C(29) 1.501(7) yes
C(29) C(30) 1.527(6) yes
C(30) C(31) 1.510(6) yes
Rh(1) H(31) 1.49(4) no
C(2) H(2) 0.92(4) no
C(4) H(3) 0.95(4) no
C(4) H(4) 0.93(4) no
C(4) H(5) 1.05(3) no
C(5) H(6) 0.88(4) no
C(5) H(7) 0.96(4) no
C(5) H(8) 0.96(3) no
C(7) H(9) 0.92(4) no
C(9) H(10) 0.80(5) no
C(9) H(11) 0.91(4) no
C(9) H(12) 1.00(4) no
C(10) H(13) 0.94(4) no
C(10) H(14) 0.96(4) no
C(10) H(15) 0.93(4) no
C(12) H(16) 0.91(4) no
C(14) H(17) 0.87(3) no
C(14) H(18) 0.98(3) no
C(14) H(19) 0.89(3) no
C(15) H(20) 0.95(4) no
C(15) H(21) 0.89(4) no
C(15) H(22) 0.97(4) no
C(17) H(23) 0.89(4) no
C(18) H(24) 0.99(4) no
C(19) H(25) 0.96(3) no
C(20) H(26) 0.95(4) no
C(21) H(27) 0.88(4) no
C(23) H(28) 0.99(5) no
C(23) H(29) 0.77(7) no
C(23) H(30) 0.87(5) no
C(24) H(32) 1.01(4) no
C(24) H(33) 0.88(4) no
C(25) H(34) 1.00(4) no
C(25) H(35) 0.95(5) no
C(26) H(36) 0.94(5) no
C(26) H(37) 1.05(4) no
C(27) H(38) 1.09(4) no
C(27) H(39) 0.92(4) no
C(28) H(40) 0.86(5) no
C(28) H(41) 1.21(7) no
C(29) H(42) 0.90(5) no
C(29) H(43) 0.92(4) no
C(30) H(44) 0.90(4) no
C(30) H(45) 1.00(4) no
C(31) H(46) 0.82(5) no
C(31) H(47) 1.09(6) no
B(1) H(1) 1.12(3) no
